data_1008459
loop_
_publ_author_name
'Isnard, O'
'Miraglia, S'
'Soubeyroux, J L'
'Fruchart, D'

_publ_section_title
;
Neutron diffraction study of the structural and magnetic properties of
the R~2~Fe~17~H~x~(D~x~) ternary compounds (R=Ce,Nd and Ho)
;
_journal_coden_ASTM JCOMAH
_journal_name_full 'Journal of the Less-Common Metals'
_journal_page_first 273
_journal_page_last 284
_journal_paper_doi 10.1016/0022-5088(90)90343-I
_journal_volume 162
_journal_year 1990
_chemical_formula_structural 'Ce2 Fe17 D4.7'
_chemical_formula_sum 'Ce2 D4.7 Fe17'
_chemical_name_systematic 'Cerium iron deuteride (2/17/4.7)'
_space_group_IT_number 166
_symmetry_cell_setting trigonal
_symmetry_space_group_name_Hall '-R 3 2"'
_symmetry_space_group_name_H-M 'R -3 m :H'
_cell_angle_alpha 90
_cell_angle_beta 90
_cell_angle_gamma 120
_cell_formula_units_Z 3
_cell_length_a 8.482(1)
_cell_length_b 8.482(1)
_cell_length_c 12.395(2)
_cell_volume 772.3
_refine_ls_R_factor_all 0.064
_cod_original_sg_symbol_H-M 'R -3 m H'
_cod_original_formula_sum 'D4.7 Ce2 Fe17'
_cod_database_code 1008459

loop_
_symmetry_equiv_pos_as_xyz
x,y,z
-y,x-y,z
y-x,-x,z
-y,-x,z
x,x-y,z
y-x,y,z
-x,-y,-z
y,y-x,-z
x-y,x,-z
y,x,-z
-x,y-x,-z
x-y,-y,-z
1/3+x,2/3+y,2/3+z
2/3+x,1/3+y,1/3+z
1/3-y,2/3+x-y,2/3+z
2/3-y,1/3+x-y,1/3+z
1/3-x+y,2/3-x,2/3+z
2/3-x+y,1/3-x,1/3+z
1/3-y,2/3-x,2/3+z
2/3-y,1/3-x,1/3+z
1/3+x,2/3+x-y,2/3+z
2/3+x,1/3+x-y,1/3+z
1/3-x+y,2/3+y,2/3+z
2/3-x+y,1/3+y,1/3+z
1/3-x,2/3-y,2/3-z
2/3-x,1/3-y,1/3-z
1/3+y,2/3-x+y,2/3-z
2/3+y,1/3-x+y,1/3-z
1/3+x-y,2/3+x,2/3-z
2/3+x-y,1/3+x,1/3-z
1/3+y,2/3+x,2/3-z
2/3+y,1/3+x,1/3-z
1/3-x,2/3-x+y,2/3-z
2/3-x,1/3-x+y,1/3-z
1/3+x-y,2/3-y,2/3-z
2/3+x-y,1/3-y,1/3-z

loop_
_atom_site_label
_atom_site_type_symbol
_atom_site_symmetry_multiplicity
_atom_site_Wyckoff_symbol
_atom_site_fract_x
_atom_site_fract_y
_atom_site_fract_z
_atom_site_occupancy
_atom_site_attached_hydrogens
_atom_site_calc_flag
Ce1 Ce0 6 c 0. 0. 0.328(2) 1. 0 d
Fe1 Fe0 6 c 0. 0. 0.095(1) 1. 0 d
Fe2 Fe0 9 d 0.5 0. 0.5 1. 0 d
Fe3 Fe0 18 f 0.2840(5) 0. 0. 1. 0 d
Fe4 Fe0 18 h 0.5010(9) -0.5010(9) 0.1549(7) 1. 0 d
D1 D0 9 e 0.5 0. 0. 0.900(16) 0 d
D2 D0 18 g 0.208(2) 0.6667 0.1667 0.334(10) 0 d

loop_
_atom_type_symbol
_atom_type_oxidation_number
Ce0 0.000
Fe0 0.000
D0 0.000
